data_7250638
loop_
_publ_author_name
'Wu, Yingcong'
'Ma, Wanzun'
'Wei, Dehui'
'Liu, Gen'
'Wei, Huiqi'
'Zhao, Xinyun'
'Wu, Lamei'
'Huang, Zhengxi'
'Zhang, Zhan'

_publ_section_title
;
 A self-assembled supramolecular capsule that cocrystallizes with
 1,4-disubstituted benzene derivatives
;
_journal_issue 15
_journal_name_full CrystEngComm
_journal_page_first 2287
_journal_page_last 2291
_journal_paper_doi 10.1039/D5CE00115C
_journal_volume 27
_journal_year 2025
_chemical_formula_moiety 'C H2 Cl, C2 H4.5 Cl0.5, C43 H57 N5 O4'
_chemical_formula_sum 'C46 H63.5 Cl1.5 N5 O4'
_chemical_formula_weight 803.69
_space_group_crystal_system triclinic
_space_group_IT_number 2
_space_group_name_Hall '-P 1'
_space_group_name_H-M_alt 'P -1'
_atom_sites_solution_hydrogens geom
_atom_sites_solution_primary dual
_audit_creation_date 2022-07-15
_audit_creation_method
; 
Olex2 1.3 
(compiled 2020.11.12 svn.r5f609507 for OlexSys, GUI svn.r6408) 
;
_audit_update_record
;
2025-01-23 deposited with the CCDC.	2025-03-14 downloaded from the CCDC.
;
_cell_angle_alpha 61.623(2)
_cell_angle_beta 70.727(2)
_cell_angle_gamma 67.089(2)
_cell_formula_units_Z 2
_cell_length_a 12.6355(6)
_cell_length_b 14.5471(7)
_cell_length_c 15.0531(7)
_cell_measurement_reflns_used 9899
_cell_measurement_temperature 100.0
_cell_measurement_theta_max 67.44
_cell_measurement_theta_min 3.13
_cell_volume 2206.18(19)
_computing_cell_refinement 'SAINT V8.40B Bruker-AXS, Madison WI for PHOTON III'
_computing_data_collection 'Bruker APEX3 Bruker-AXS, Madison WI'
_computing_data_reduction 'SAINT V8.40B Bruker-AXS, Madison WI for PHOTON III'
_computing_molecular_graphics 'Bruker SHELXTL Bruker-AXS, Madison WI and local programs'
_computing_publication_material 'Bruker SHELXTL Bruker-AXS, Madison WI'
_computing_structure_refinement 'SHELXL-2018/3 (Sheldrick, 2018)'
_computing_structure_solution 'SHELXT 2018/2 (Sheldrick, 2018)'
_diffrn_ambient_temperature 100.0
_diffrn_detector 'Bruker Photon III 28 detector'
_diffrn_detector_area_resol_mean ' 7.39 for PHOTON III'
_diffrn_detector_type 'Bruker Photon III 28'
_diffrn_measured_fraction_theta_full 0.994
_diffrn_measured_fraction_theta_max 0.853
_diffrn_measurement_device 'Bruker D8 Venture'
_diffrn_measurement_device_type 'Bruker Photon III'
_diffrn_measurement_method 'Profile data from \q/2\q scans'
_diffrn_radiation_monochromator 'Metaljet Helios MX'
_diffrn_radiation_probe x-ray
_diffrn_radiation_type Synchrotron
_diffrn_radiation_wavelength 1.34139
_diffrn_radiation_xray_symbol 'Ga K\a'
_diffrn_reflns_av_R_equivalents 0.0569
_diffrn_reflns_av_unetI/netI 0.0447
_diffrn_reflns_Laue_measured_fraction_full 0.994
_diffrn_reflns_Laue_measured_fraction_max 0.853
_diffrn_reflns_limit_h_max 16
_diffrn_reflns_limit_h_min -16
_diffrn_reflns_limit_k_max 19
_diffrn_reflns_limit_k_min -20
_diffrn_reflns_limit_l_max 17
_diffrn_reflns_limit_l_min -20
_diffrn_reflns_number 47442
_diffrn_reflns_point_group_measured_fraction_full 0.994
_diffrn_reflns_point_group_measured_fraction_max 0.853
_diffrn_reflns_theta_full 53.594
_diffrn_reflns_theta_max 68.254
_diffrn_reflns_theta_min 2.950
_diffrn_source 'METALJET liquid metal X-ray source'
_diffrn_source_current 2.86
_diffrn_source_power 0.200057
_diffrn_source_target Ga
_diffrn_source_type 'Sealed X-ray tube'
_diffrn_source_voltage 69.95
_diffrn_standards_number 0
_exptl_absorpt_coefficient_mu 0.927
_exptl_absorpt_correction_T_max 0.7530
_exptl_absorpt_correction_T_min 0.6315
_exptl_absorpt_correction_type multi-scan
_exptl_absorpt_process_details 'SADABS-2016/2 - Bruker AXS, Madison WI for PHOTON III'
_exptl_crystal_colour colourless
_exptl_crystal_colour_primary colourless
_exptl_crystal_density_diffrn 1.210
_exptl_crystal_description block
_exptl_crystal_F_000 864
_exptl_crystal_size_max 0.3
_exptl_crystal_size_mid 0.2
_exptl_crystal_size_min 0.15
_refine_diff_density_max 0.362
_refine_diff_density_min -0.355
_refine_diff_density_rms 0.055
_refine_ls_extinction_coef 0.0017(5)
_refine_ls_extinction_expression Fc^*^=kFc[1+0.001xFc^2^\l^3^/sin(2\q)]^-1/4^
_refine_ls_extinction_method 'SHELXL-2018/3 (Sheldrick 2018)'
_refine_ls_goodness_of_fit_ref 1.057
_refine_ls_hydrogen_treatment constr
_refine_ls_matrix_type full
_refine_ls_number_parameters 596
_refine_ls_number_reflns 10460
_refine_ls_number_restraints 13
_refine_ls_restrained_S_all 1.062
_refine_ls_R_factor_all 0.0637
_refine_ls_R_factor_gt 0.0536
_refine_ls_shift/su_max 0.001
_refine_ls_shift/su_mean 0.000
_refine_ls_structure_factor_coef Fsqd
_refine_ls_weighting_details 'w=1/[\s^2^(Fo^2^)+(0.0709P)^2^+1.0968P] where P=(Fo^2^+2Fc^2^)/3'
_refine_ls_weighting_scheme calc
_refine_ls_wR_factor_gt 0.1449
_refine_ls_wR_factor_ref 0.1526
_reflns_Friedel_coverage 0.000
_reflns_number_gt 8680
_reflns_number_total 10460
_reflns_threshold_expression 'I > 2\s(I)'
_cod_data_source_file d5ce00115c2.cif
_cod_data_source_block 220714l_0m
_cod_depositor_comments
;
The following automatic conversions were performed:

data item '_diffrn_radiation_probe' value 'X-ray' was changed to
'x-ray' in accordance with the
/home/data/users/saulius/crontab/automatic-downloads/current/RSC/lib/dictionaries/cif_core.dic
dictionary named 'cif_core.dic' version 2.4.2 last updated on
2011-04-26.

Automatic conversion script
Id: cif_fix_values 8170 2020-07-09 18:12:32Z antanas 
;
_cod_original_formula_sum 'C46 H63.50 Cl1.50 N5 O4'
_cod_database_code 7250638
_shelx_shelxl_version_number 2018/3
_shelx_space_group_comment
; 
The symmetry employed for this shelxl refinement is uniquely defined 
by the following loop, which should always be used as a source of 
symmetry information in preference to the above space-group names. 
They are only intended as comments. 
;
_shelx_estimated_absorpt_t_max 0.873
_shelx_estimated_absorpt_t_min 0.768
_olex2_refinement_description
; 
1. Fixed Uiso 
 At 1.2 times of: 
  All C(H) groups, All C(H,H) groups, All C(H,H,H,H) groups, All N(H) groups 
 At 1.5 times of: 
  All C(H,H,H) groups 
2. Restrained distances 
 C37-C34 = C37A-C34A = C38A-C37A = C38-C37 
 1.51 with sigma of 0.01 
 O37-C41 = O37A-C41 
 1.21 with sigma of 0.01 
 C34-C38 = C38A-C34A 
 2.54 with sigma of 0.02 
 C36-C35A \\sim C36-C35 
 with sigma of 0.02 
 C34-C35A \\sim C34-C35 
 with sigma of 0.02 
 C35A-C39A \\sim C35-C39 
 with sigma of 0.02 
 C39A-C34A \\sim C39-C34A 
 with sigma of 0.04 
 C35A-C34A \\sim C35-C34A 
 with sigma of 0.02 
 C35A-C40A \\sim C35-C40 
 with sigma of 0.04 
 C39A-C40A \\sim C39-C40 
 with sigma of 0.02 
 C36-C39A \\sim C36-C39 
 with sigma of 0.04 
 C34-C39A \\sim C34-C39 
 with sigma of 0.04 
3. Uiso/Uaniso restraints and constraints 
Uanis(O37) = Uanis(O37A) 
4. Others 
 Sof(C34)=Sof(C37)=Sof(H37A)=Sof(H37B)=Sof(C38)=Sof(H38D)=Sof(H38E)=Sof(H38F)= 
 Sof(C35)=Sof(C39)=Sof(H39C)=Sof(H39D)=Sof(C40)=Sof(H40D)=Sof(H40E)=Sof(H40F)=1- 
 FVAR(1) 
 Sof(C38A)=Sof(H38A)=Sof(H38B)=Sof(H38C)=Sof(C37A)=Sof(H37C)=Sof(H37D)= 
 Sof(C35A)=Sof(C39A)=Sof(H39A)=Sof(H39B)=Sof(C40A)=Sof(H40A)=Sof(H40B)= 
 Sof(H40C)=Sof(C34A)=FVAR(1) 
 Sof(O37A)=1-FVAR(2) 
 Sof(O37)=FVAR(2) 
 Fixed Sof: Cl1S(0.5) H2SA(0.5) H2SB(0.5) H2SC(0.5) H2SD(0.5) C1S(0.5) 
 H1SA(0.5) H1SB(0.5) H1SC(0.5) C3S(0.5) H3SA(0.5) H3SB(0.5) 
5.a Secondary CH2 refined with riding coordinates: 
 C2S(H2SA,H2SB), C2S(H2SC,H2SD), C42(H42A,H42B), C2(H2A,H2B), C8(H8A,H8B), 
 C29(H29A,H29B), C31(H31A,H31B), C37(H37A,H37B), C37A(H37C,H37D), C39A(H39A, 
 H39B), C18(H18A,H18B), C16(H16A,H16B), C10(H10A,H10B), C43(H43A,H43B), 
 C39(H39C,H39D), C3S(H3SA,H3SB) 
5.b Aromatic/amide H refined with riding coordinates: 
 N1(H1), N2(H2), N4(H4), N5(H5), C23(H23), C22(H22), C21(H21) 
5.c Idealised Me refined as rotating group: 
 C45(H45A,H45B,H45C), C1(H1A,H1B,H1C), C9(H9A,H9B,H9C), C30(H30A,H30B,H30C), 
 C32(H32A,H32B,H32C), C38A(H38A,H38B,H38C), C38(H38D,H38E,H38F), C40A(H40A,H40B, 
 H40C), C19(H19A,H19B,H19C), C17(H17A,H17B,H17C), C11(H11A,H11B,H11C), C40(H40D, 
 H40E,H40F), C1S(H1SA,H1SB,H1SC) 
;
_olex2_submission_special_instructions 'No special instructions were received'

loop_
_space_group_symop_operation_xyz
'x, y, z'
'-x, -y, -z'

loop_
_atom_site_label
_atom_site_type_symbol
_atom_site_fract_x
_atom_site_fract_y
_atom_site_fract_z
_atom_site_U_iso_or_equiv
_atom_site_adp_type
_atom_site_occupancy
_atom_site_site_symmetry_order
_atom_site_calc_flag
_atom_site_refinement_flags_posn
_atom_site_refinement_flags_adp
_atom_site_refinement_flags_occupancy
_atom_site_disorder_assembly
_atom_site_disorder_group
Cl1 Cl 0.51448(4) 0.55533(3) 0.60422(3) 0.03408(12) Uani 1 1 d . . . . .
Cl1S Cl 0.88824(13) 0.01328(13) 0.63734(9) 0.0658(4) Uani 0.5 1 d . . P A 1
O2 O 0.95485(11) 0.29945(12) 0.50049(10) 0.0385(3) Uani 1 1 d . . . . .
O3 O 0.57759(11) 0.80836(11) 0.45993(9) 0.0338(3) Uani 1 1 d . . . . .
O4 O 0.38280(10) 0.84236(10) 0.48066(9) 0.0323(3) Uani 1 1 d . . . . .
N1 N 0.78669(12) 0.26808(11) 0.37081(10) 0.0266(3) Uani 1 1 d . . . . .
H1 H 0.722994 0.255829 0.415707 0.032 Uiso 1 1 calc R U . . .
N2 N 0.63241(12) 0.33817(12) 0.20594(10) 0.0294(3) Uani 1 1 d . . . . .
H2 H 0.612212 0.401722 0.209292 0.035 Uiso 1 1 calc R U . . .
N3 N 0.43905(12) 0.48363(12) 0.14273(10) 0.0276(3) Uani 1 1 d . . . . .
N4 N 0.40765(12) 0.65717(12) 0.17324(10) 0.0299(3) Uani 1 1 d . . . . .
H4 H 0.467957 0.600576 0.192812 0.036 Uiso 1 1 calc R U . . .
N5 N 0.41533(13) 0.79409(12) 0.31362(10) 0.0309(3) Uani 1 1 d . . . . .
H5 H 0.341298 0.812306 0.341416 0.037 Uiso 1 1 calc R U . . .
C2S C 0.94030(18) -0.00881(17) 0.52154(16) 0.0425(4) Uani 1 1 d . . . . .
H2SA H 0.944590 -0.083889 0.535850 0.051 Uiso 0.5 1 calc R U P A 1
H2SB H 0.887025 0.042768 0.471912 0.051 Uiso 0.5 1 calc R U P A 1
H2SC H 0.937415 -0.066086 0.505211 0.051 Uiso 0.5 1 calc R U P A 2
H2SD H 0.881612 0.059193 0.488553 0.051 Uiso 0.5 1 calc R U P A 2
C45 C 0.87338(19) 0.40284(17) 0.60864(15) 0.0429(4) Uani 1 1 d . . . . .
H45A H 0.906598 0.461252 0.553964 0.064 Uiso 1 1 calc R U . . .
H45B H 0.872782 0.399104 0.675541 0.064 Uiso 1 1 calc R U . . .
H45C H 0.793314 0.417704 0.601581 0.064 Uiso 1 1 calc R U . . .
C42 C 0.94590(19) 0.29657(17) 0.60075(15) 0.0433(5) Uani 1 1 d . . . . .
H42A H 1.025146 0.279234 0.612910 0.052 Uiso 1 1 calc R U . . .
H42B H 0.910584 0.238156 0.654597 0.052 Uiso 1 1 calc R U . . .
C41 C 0.86462(16) 0.28416(15) 0.48772(13) 0.0335(4) Uani 1 1 d D . . . .
C36 C 0.87431(14) 0.28728(13) 0.38805(12) 0.0268(3) Uani 1 1 d D . . . .
C33 C 0.81118(15) 0.27049(16) 0.27579(13) 0.0335(4) Uani 1 1 d . . . . .
C28 C 0.73009(14) 0.25579(15) 0.23604(12) 0.0300(3) Uani 1 1 d . . . . .
C25 C 0.57012(14) 0.30812(14) 0.16974(11) 0.0274(3) Uani 1 1 d . . . . .
C24 C 0.46526(14) 0.39024(14) 0.13099(11) 0.0275(3) Uani 1 1 d . . . . .
C20 C 0.34570(14) 0.56684(14) 0.10811(11) 0.0282(3) Uani 1 1 d . . . . .
C15 C 0.32882(14) 0.66322(14) 0.12490(12) 0.0290(3) Uani 1 1 d . . . . .
C12 C 0.38013(16) 0.75072(15) 0.18699(12) 0.0319(4) Uani 1 1 d . . . . .
C7 C 0.45641(16) 0.76225(15) 0.23386(12) 0.0319(4) Uani 1 1 d . . . . .
C4 C 0.50679(15) 0.79350(14) 0.34416(12) 0.0294(3) Uani 1 1 d . . . . .
C3 C 0.48107(15) 0.81790(14) 0.43373(12) 0.0293(3) Uani 1 1 d . . . . .
C2 C 0.56294(17) 0.81684(17) 0.55619(13) 0.0374(4) Uani 1 1 d . . . . .
H2A H 0.494537 0.792615 0.604662 0.045 Uiso 1 1 calc R U . . .
H2B H 0.550485 0.893187 0.543866 0.045 Uiso 1 1 calc R U . . .
C1 C 0.67180(18) 0.7457(2) 0.59941(15) 0.0458(5) Uani 1 1 d . . . . .
H1A H 0.739023 0.769396 0.550060 0.069 Uiso 1 1 calc R U . . .
H1B H 0.682017 0.670116 0.612965 0.069 Uiso 1 1 calc R U . . .
H1C H 0.665804 0.750831 0.663577 0.069 Uiso 1 1 calc R U . . .
C5 C 0.60972(16) 0.76228(15) 0.28080(13) 0.0333(4) Uani 1 1 d . . . . .
C8 C 0.73267(17) 0.74967(18) 0.28475(15) 0.0416(5) Uani 1 1 d . . . . .
H8A H 0.732645 0.811694 0.295574 0.050 Uiso 1 1 calc R U . . .
H8B H 0.782976 0.752534 0.217765 0.050 Uiso 1 1 calc R U . . .
C9 C 0.78459(18) 0.6440(2) 0.36919(17) 0.0479(5) Uani 1 1 d . . . . .
H9A H 0.865696 0.638531 0.365178 0.072 Uiso 1 1 calc R U . . .
H9B H 0.782368 0.582177 0.360516 0.072 Uiso 1 1 calc R U . . .
H9C H 0.739141 0.643265 0.436234 0.072 Uiso 1 1 calc R U . . .
C6 C 0.57761(16) 0.74232(16) 0.21123(13) 0.0336(4) Uani 1 1 d . . . . .
C26 C 0.62927(14) 0.20204(14) 0.17814(12) 0.0288(3) Uani 1 1 d . . . . .
C29 C 0.59721(16) 0.13141(15) 0.14942(13) 0.0335(4) Uani 1 1 d . . . . .
H29A H 0.666491 0.069539 0.145976 0.040 Uiso 1 1 calc R U . . .
H29B H 0.576870 0.174364 0.079996 0.040 Uiso 1 1 calc R U . . .
C30 C 0.49522(18) 0.08641(17) 0.22348(15) 0.0417(4) Uani 1 1 d . . . . .
H30A H 0.482278 0.038787 0.201386 0.063 Uiso 1 1 calc R U . . .
H30B H 0.424495 0.146846 0.223611 0.063 Uiso 1 1 calc R U . . .
H30C H 0.513655 0.044795 0.292827 0.063 Uiso 1 1 calc R U . . .
C27 C 0.73069(14) 0.16912(15) 0.22030(12) 0.0303(3) Uani 1 1 d . . . . .
C31 C 0.81823(16) 0.05933(16) 0.25122(14) 0.0373(4) Uani 1 1 d . . . . .
H31A H 0.891127 0.067044 0.254582 0.045 Uiso 1 1 calc R U . . .
H31B H 0.836862 0.030814 0.198167 0.045 Uiso 1 1 calc R U . . .
C32 C 0.77432(18) -0.02243(17) 0.35513(15) 0.0425(4) Uani 1 1 d . . . . .
H32A H 0.707516 -0.036927 0.349984 0.064 Uiso 1 1 calc R U . . .
H32B H 0.750281 0.007702 0.407050 0.064 Uiso 1 1 calc R U . . .
H32C H 0.837044 -0.090408 0.374901 0.064 Uiso 1 1 calc R U . . .
C34 C 0.9310(3) 0.2599(4) 0.2431(3) 0.0256(8) Uani 0.468(5) 1 d D . P B 2
C37 C 1.0012(3) 0.2481(3) 0.1445(3) 0.0304(9) Uani 0.468(5) 1 d D . P B 2
H37A H 0.962466 0.215222 0.124310 0.037 Uiso 0.468(5) 1 calc R U P B 2
H37B H 1.079458 0.197453 0.156947 0.037 Uiso 0.468(5) 1 calc R U P B 2
C38A C 1.0462(3) 0.2586(3) 0.0794(3) 0.0435(10) Uani 0.532(5) 1 d D . P B 1
H38A H 1.069345 0.283604 0.004634 0.065 Uiso 0.532(5) 1 calc R U P B 1
H38B H 1.014284 0.196954 0.106290 0.065 Uiso 0.532(5) 1 calc R U P B 1
H38C H 1.114556 0.235864 0.109875 0.065 Uiso 0.532(5) 1 calc R U P B 1
C38 C 1.0159(4) 0.3547(3) 0.0561(3) 0.0354(10) Uani 0.468(5) 1 d D . P B 2
H38D H 1.061582 0.340961 -0.005236 0.053 Uiso 0.468(5) 1 calc R U P B 2
H38E H 1.056636 0.386763 0.074375 0.053 Uiso 0.468(5) 1 calc R U P B 2
H38F H 0.938896 0.405068 0.042289 0.053 Uiso 0.468(5) 1 calc R U P B 2
C37A C 0.9544(3) 0.3504(3) 0.1061(3) 0.0311(8) Uani 0.532(5) 1 d D . P B 1
H37C H 0.988591 0.411105 0.080674 0.037 Uiso 0.532(5) 1 calc R U P B 1
H37D H 0.889029 0.377143 0.069699 0.037 Uiso 0.532(5) 1 calc R U P B 1
C35A C 0.9513(4) 0.3234(4) 0.2915(4) 0.0256(9) Uani 0.532(5) 1 d D . P B 1
C39A C 1.0579(3) 0.3582(5) 0.2699(3) 0.0298(8) Uani 0.532(5) 1 d D . P B 1
H39A H 1.110268 0.347448 0.208003 0.036 Uiso 0.532(5) 1 calc R U P B 1
H39B H 1.100336 0.310520 0.328144 0.036 Uiso 0.532(5) 1 calc R U P B 1
C40A C 1.0317(4) 0.4759(4) 0.2531(3) 0.0403(9) Uani 0.532(5) 1 d D . P B 1
H40A H 0.991523 0.524036 0.194372 0.060 Uiso 0.532(5) 1 calc R U P B 1
H40B H 1.104927 0.492674 0.239472 0.060 Uiso 0.532(5) 1 calc R U P B 1
H40C H 0.981663 0.487049 0.314664 0.060 Uiso 0.532(5) 1 calc R U P B 1
O37A O 0.7973(3) 0.2460(3) 0.5612(2) 0.0354(6) Uani 0.536(4) 1 d D . P C 2
C23 C 0.39667(15) 0.37701(15) 0.08378(12) 0.0313(4) Uani 1 1 d . . . . .
H23 H 0.415598 0.311207 0.075636 0.038 Uiso 1 1 calc R U . . .
C22 C 0.30053(15) 0.46238(16) 0.04926(13) 0.0339(4) Uani 1 1 d . . . . .
H22 H 0.252470 0.455030 0.017367 0.041 Uiso 1 1 calc R U . . .
C21 C 0.27374(15) 0.55828(15) 0.06076(13) 0.0325(4) Uani 1 1 d . . . . .
H21 H 0.207882 0.616985 0.036991 0.039 Uiso 1 1 calc R U . . .
C14 C 0.24855(15) 0.76602(15) 0.10477(12) 0.0313(4) Uani 1 1 d . . . . .
C18 C 0.14751(16) 0.81616(16) 0.04878(13) 0.0353(4) Uani 1 1 d . . . . .
H18A H 0.168639 0.789047 -0.005689 0.042 Uiso 1 1 calc R U . . .
H18B H 0.134538 0.896014 0.015008 0.042 Uiso 1 1 calc R U . . .
C19 C 0.03394(17) 0.7920(2) 0.11733(16) 0.0478(5) Uani 1 1 d . . . . .
H19A H -0.027602 0.827492 0.075968 0.072 Uiso 1 1 calc R U . . .
H19B H 0.011310 0.819837 0.170790 0.072 Uiso 1 1 calc R U . . .
H19C H 0.044992 0.713233 0.149362 0.072 Uiso 1 1 calc R U . . .
C13 C 0.28094(16) 0.82076(15) 0.14492(13) 0.0337(4) Uani 1 1 d . . . . .
C16 C 0.22577(18) 0.93637(17) 0.13571(15) 0.0423(4) Uani 1 1 d . . . . .
H16A H 0.142792 0.958104 0.130242 0.051 Uiso 1 1 calc R U . . .
H16B H 0.227937 0.940166 0.199006 0.051 Uiso 1 1 calc R U . . .
C17 C 0.2847(3) 1.0157(2) 0.0450(3) 0.0966(13) Uani 1 1 d . . . . .
H17A H 0.281757 1.013436 -0.018197 0.145 Uiso 1 1 calc R U . . .
H17B H 0.366299 0.996201 0.050852 0.145 Uiso 1 1 calc R U . . .
H17C H 0.244491 1.089255 0.042978 0.145 Uiso 1 1 calc R U . . .
C10 C 0.65950(17) 0.70445(19) 0.12879(14) 0.0432(5) Uani 1 1 d . . . . .
H10A H 0.716241 0.747967 0.091196 0.052 Uiso 1 1 calc R U . . .
H10B H 0.614012 0.717944 0.079287 0.052 Uiso 1 1 calc R U . . .
C11 C 0.72626(19) 0.5839(2) 0.17082(17) 0.0518(5) Uani 1 1 d . . . . .
H11A H 0.778649 0.564284 0.114073 0.078 Uiso 1 1 calc R U . . .
H11B H 0.670780 0.540049 0.205950 0.078 Uiso 1 1 calc R U . . .
H11C H 0.772187 0.569948 0.219407 0.078 Uiso 1 1 calc R U . . .
C43 C 0.45846(17) 0.50410(17) 0.54677(14) 0.0385(4) Uani 1 1 d . . . . .
H43A H 0.448071 0.431549 0.595923 0.046 Uiso 1 1 calc R U . . .
H43B H 0.381517 0.553713 0.528918 0.046 Uiso 1 1 calc R U . . .
O37 O 0.7621(4) 0.2968(4) 0.5456(3) 0.0354(6) Uani 0.464(4) 1 d D . P C 1
C34A C 0.9064(3) 0.3198(4) 0.2190(2) 0.0248(7) Uani 0.532(5) 1 d D . P B 1
C35 C 0.9666(5) 0.2783(5) 0.3110(4) 0.0287(11) Uani 0.468(5) 1 d D . P B 2
C39 C 1.0831(4) 0.2953(5) 0.2977(3) 0.0310(9) Uani 0.468(5) 1 d D . P B 2
H39C H 1.114096 0.248963 0.362447 0.037 Uiso 0.468(5) 1 calc R U P B 2
H39D H 1.139284 0.272043 0.243377 0.037 Uiso 0.468(5) 1 calc R U P B 2
C40 C 1.0730(4) 0.4130(5) 0.2693(3) 0.0378(10) Uani 0.468(5) 1 d D . P B 2
H40D H 1.041123 0.459395 0.205800 0.057 Uiso 0.468(5) 1 calc R U P B 2
H40E H 1.150450 0.420491 0.259013 0.057 Uiso 0.468(5) 1 calc R U P B 2
H40F H 1.020951 0.435171 0.324683 0.057 Uiso 0.468(5) 1 calc R U P B 2
C1S C 0.7905(3) -0.0636(3) 0.6842(3) 0.0354(7) Uani 0.5 1 d . . P A 2
H1SA H 0.731120 0.000505 0.649091 0.053 Uiso 0.5 1 calc R U P A 2
H1SB H 0.772398 -0.078185 0.757348 0.053 Uiso 0.5 1 calc R U P A 2
H1SC H 0.791272 -0.126643 0.675755 0.053 Uiso 0.5 1 calc R U P A 2
C3S C 0.9092(5) -0.0426(4) 0.6382(4) 0.0469(11) Uani 0.5 1 d . . P A 2
H3SA H 0.969349 -0.109462 0.670739 0.056 Uiso 0.5 1 calc R U P A 2
H3SB H 0.910648 0.015513 0.654112 0.056 Uiso 0.5 1 calc R U P A 2

loop_
_atom_site_aniso_label
_atom_site_aniso_U_11
_atom_site_aniso_U_22
_atom_site_aniso_U_33
_atom_site_aniso_U_23
_atom_site_aniso_U_13
_atom_site_aniso_U_12
Cl1 0.0422(2) 0.0378(2) 0.0294(2) -0.01667(16) -0.00832(16) -0.01251(17)
Cl1S 0.0736(9) 0.0659(9) 0.0353(5) -0.0157(6) -0.0115(5) -0.0015(7)
O2 0.0389(7) 0.0572(8) 0.0353(6) -0.0259(6) -0.0107(5) -0.0163(6)
O3 0.0366(6) 0.0530(8) 0.0258(6) -0.0217(5) 0.0009(5) -0.0239(6)
O4 0.0345(6) 0.0416(7) 0.0279(6) -0.0186(5) 0.0001(5) -0.0163(5)
N1 0.0298(7) 0.0357(7) 0.0208(6) -0.0122(5) -0.0017(5) -0.0167(6)
N2 0.0296(7) 0.0431(8) 0.0273(7) -0.0205(6) -0.0020(5) -0.0161(6)
N3 0.0303(7) 0.0412(8) 0.0193(6) -0.0132(5) -0.0009(5) -0.0194(6)
N4 0.0325(7) 0.0402(8) 0.0244(6) -0.0151(6) -0.0049(5) -0.0148(6)
N5 0.0328(7) 0.0441(8) 0.0252(7) -0.0193(6) -0.0013(5) -0.0164(6)
C2S 0.0482(11) 0.0427(10) 0.0430(10) -0.0190(8) -0.0180(9) -0.0086(8)
C45 0.0531(12) 0.0533(12) 0.0338(9) -0.0222(9) -0.0081(8) -0.0198(9)
C42 0.0568(12) 0.0523(11) 0.0365(10) -0.0207(9) -0.0219(9) -0.0157(9)
C41 0.0436(10) 0.0412(9) 0.0258(8) -0.0122(7) -0.0060(7) -0.0235(8)
C36 0.0291(8) 0.0352(8) 0.0241(7) -0.0136(6) -0.0066(6) -0.0129(6)
C33 0.0302(8) 0.0561(11) 0.0258(8) -0.0234(8) 0.0001(6) -0.0188(8)
C28 0.0286(8) 0.0493(10) 0.0219(7) -0.0192(7) 0.0000(6) -0.0178(7)
C25 0.0283(8) 0.0438(9) 0.0204(7) -0.0162(6) -0.0004(6) -0.0191(7)
C24 0.0298(8) 0.0409(9) 0.0188(7) -0.0133(6) 0.0011(6) -0.0196(7)
C20 0.0293(8) 0.0422(9) 0.0179(7) -0.0122(6) 0.0008(6) -0.0187(7)
C15 0.0329(8) 0.0413(9) 0.0195(7) -0.0124(6) -0.0024(6) -0.0184(7)
C12 0.0387(9) 0.0428(9) 0.0229(7) -0.0167(7) -0.0020(6) -0.0181(7)
C7 0.0400(9) 0.0424(9) 0.0229(7) -0.0170(7) -0.0005(6) -0.0203(7)
C4 0.0356(8) 0.0381(9) 0.0235(7) -0.0146(7) -0.0012(6) -0.0197(7)
C3 0.0375(9) 0.0335(8) 0.0235(7) -0.0114(6) -0.0019(6) -0.0191(7)
C2 0.0431(10) 0.0548(11) 0.0280(8) -0.0239(8) -0.0015(7) -0.0217(8)
C1 0.0446(11) 0.0705(14) 0.0321(9) -0.0264(9) -0.0057(8) -0.0191(10)
C5 0.0382(9) 0.0458(10) 0.0252(8) -0.0170(7) 0.0032(7) -0.0246(8)
C8 0.0396(10) 0.0684(13) 0.0371(9) -0.0323(9) 0.0088(8) -0.0337(9)
C9 0.0368(10) 0.0756(15) 0.0508(12) -0.0382(11) -0.0039(8) -0.0213(10)
C6 0.0408(9) 0.0481(10) 0.0232(7) -0.0186(7) 0.0028(7) -0.0250(8)
C26 0.0316(8) 0.0422(9) 0.0211(7) -0.0157(6) 0.0001(6) -0.0186(7)
C29 0.0366(9) 0.0445(10) 0.0324(8) -0.0226(7) -0.0038(7) -0.0168(7)
C30 0.0508(11) 0.0477(11) 0.0383(10) -0.0165(8) -0.0050(8) -0.0286(9)
C27 0.0303(8) 0.0458(10) 0.0219(7) -0.0169(7) -0.0001(6) -0.0169(7)
C31 0.0350(9) 0.0499(11) 0.0354(9) -0.0229(8) -0.0055(7) -0.0132(8)
C32 0.0464(11) 0.0432(10) 0.0430(10) -0.0158(8) -0.0129(8) -0.0152(8)
C34 0.0284(18) 0.029(2) 0.0214(17) -0.0096(16) -0.0034(13) -0.0110(17)
C37 0.0315(18) 0.037(2) 0.026(2) -0.0140(15) -0.0007(15) -0.0148(15)
C38A 0.046(2) 0.053(2) 0.028(2) -0.0192(16) 0.0038(16) -0.0160(17)
C38 0.036(2) 0.045(2) 0.0248(19) -0.0115(16) 0.0005(18) -0.0187(17)
C37A 0.0319(18) 0.0409(18) 0.0247(17) -0.0128(13) -0.0037(15) -0.0157(14)
C35A 0.0242(18) 0.033(2) 0.028(2) -0.018(2) -0.0022(14) -0.0098(19)
C39A 0.0270(17) 0.036(2) 0.0337(18) -0.0196(18) -0.0040(13) -0.0102(17)
C40A 0.033(2) 0.045(3) 0.054(2) -0.028(2) 0.0011(17) -0.0194(18)
O37A 0.0462(17) 0.0490(18) 0.0227(10) -0.0138(14) -0.0006(10) -0.0298(14)
C23 0.0332(8) 0.0450(10) 0.0268(8) -0.0180(7) -0.0022(6) -0.0197(7)
C22 0.0321(8) 0.0539(11) 0.0291(8) -0.0200(8) -0.0044(6) -0.0217(8)
C21 0.0307(8) 0.0481(10) 0.0269(8) -0.0174(7) -0.0041(6) -0.0170(7)
C14 0.0355(9) 0.0433(9) 0.0199(7) -0.0144(7) -0.0007(6) -0.0170(7)
C18 0.0384(9) 0.0455(10) 0.0261(8) -0.0161(7) -0.0062(7) -0.0130(8)
C19 0.0354(10) 0.0714(14) 0.0368(10) -0.0235(10) -0.0071(8) -0.0121(9)
C13 0.0374(9) 0.0459(10) 0.0246(8) -0.0182(7) -0.0026(6) -0.0153(8)
C16 0.0475(11) 0.0501(11) 0.0383(10) -0.0267(9) -0.0082(8) -0.0103(9)
C17 0.135(3) 0.0555(16) 0.090(2) -0.0480(16) 0.044(2) -0.0466(18)
C10 0.0445(10) 0.0728(14) 0.0306(9) -0.0307(9) 0.0092(8) -0.0346(10)
C11 0.0478(12) 0.0800(16) 0.0519(12) -0.0491(12) 0.0060(9) -0.0251(11)
C43 0.0442(10) 0.0480(11) 0.0344(9) -0.0226(8) -0.0030(8) -0.0192(8)
O37 0.0462(17) 0.0490(18) 0.0227(10) -0.0138(14) -0.0006(10) -0.0298(14)
C34A 0.0243(15) 0.029(2) 0.0242(15) -0.0120(14) -0.0053(12) -0.0086(14)
C35 0.028(2) 0.034(3) 0.028(2) -0.011(2) -0.0052(16) -0.014(2)
C39 0.0263(19) 0.041(3) 0.033(2) -0.0169(19) -0.0040(15) -0.0146(18)
C40 0.036(2) 0.045(3) 0.037(2) -0.016(2) 0.0000(17) -0.022(2)
C1S 0.0355(18) 0.0347(18) 0.0412(19) -0.0197(15) -0.0129(15) -0.0042(14)
C3S 0.057(3) 0.031(2) 0.062(3) -0.028(2) -0.013(2) -0.008(2)

loop_
_atom_type_symbol
_atom_type_description
_atom_type_scat_dispersion_real
_atom_type_scat_dispersion_imag
_atom_type_scat_source
C C 0.0137 0.0067 'International Tables Vol C Tables 4.2.6.8 and 6.1.1.4'
H H 0.0000 0.0000 'International Tables Vol C Tables 4.2.6.8 and 6.1.1.4'
Cl Cl 0.3281 0.5435 'International Tables Vol C Tables 4.2.6.8 and 6.1.1.4'
N N 0.0241 0.0134 'International Tables Vol C Tables 4.2.6.8 and 6.1.1.4'
O O 0.0389 0.0241 'International Tables Vol C Tables 4.2.6.8 and 6.1.1.4'

loop_
_geom_angle_atom_site_label_1
_geom_angle_atom_site_label_2
_geom_angle_atom_site_label_3
_geom_angle
_geom_angle_site_symmetry_1
_geom_angle_site_symmetry_3
_geom_angle_publ_flag
C41 O2 C42 115.69(15) . . ?
C3 O3 C2 116.90(13) . . ?
C36 N1 H1 124.6 . . ?
C33 N1 H1 124.6 . . ?
C33 N1 C36 110.74(13) . . ?
C28 N2 H2 124.7 . . ?
C28 N2 C25 110.62(14) . . ?
C25 N2 H2 124.7 . . ?
C20 N3 C24 120.16(14) . . ?
C15 N4 H4 124.5 . . ?
C12 N4 H4 124.5 . . ?
C12 N4 C15 110.98(15) . . ?
C7 N5 H5 125.1 . . ?
C7 N5 C4 109.80(14) . . ?
C4 N5 H5 125.1 . . ?
Cl1S C2S H2SA 110.3 . . ?
Cl1S C2S H2SB 110.3 . . ?
C2S C2S Cl1S 107.24(18) 2_756 . ?
C2S C2S H2SA 110.3 2_756 . ?
C2S C2S H2SB 110.3 2_756 . ?
C2S C2S H2SC 109.2 2_756 . ?
C2S C2S H2SD 109.2 2_756 . ?
C2S C2S C3S 111.9(3) 2_756 . ?
H2SA C2S H2SB 108.5 . . ?
H2SC C2S H2SD 107.9 . . ?
C3S C2S H2SC 109.2 . . ?
C3S C2S H2SD 109.2 . . ?
H45A C45 H45B 109.5 . . ?
H45A C45 H45C 109.5 . . ?
H45B C45 H45C 109.5 . . ?
C42 C45 H45A 109.5 . . ?
C42 C45 H45B 109.5 . . ?
C42 C45 H45C 109.5 . . ?
O2 C42 C45 111.80(16) . . ?
O2 C42 H42A 109.3 . . ?
O2 C42 H42B 109.3 . . ?
C45 C42 H42A 109.3 . . ?
C45 C42 H42B 109.3 . . ?
H42A C42 H42B 107.9 . . ?
O2 C41 C36 115.24(14) . . ?
O37A C41 O2 119.1(2) . . ?
O37A C41 C36 123.4(2) . . ?
O37 C41 O2 123.1(2) . . ?
O37 C41 C36 118.9(2) . . ?
N1 C36 C41 118.40(14) . . ?
N1 C36 C35A 107.8(2) . . ?
C35A C36 C41 133.0(2) . . ?
C35 C36 N1 106.6(3) . . ?
C35 C36 C41 132.7(3) . . ?
N1 C33 C28 122.13(14) . . ?
N1 C33 C34 105.41(18) . . ?
N1 C33 C34A 106.86(17) . . ?
C34 C33 C28 130.33(19) . . ?
C34A C33 C28 128.58(18) . . ?
N2 C28 C33 120.15(16) . . ?
N2 C28 C27 107.58(14) . . ?
C27 C28 C33 132.27(17) . . ?
N2 C25 C24 116.62(15) . . ?
N2 C25 C26 107.34(14) . . ?
C26 C25 C24 136.01(14) . . ?
N3 C24 C25 114.33(14) . . ?
N3 C24 C23 121.25(16) . . ?
C23 C24 C25 124.41(16) . . ?
N3 C20 C15 114.17(14) . . ?
N3 C20 C21 121.19(16) . . ?
C21 C20 C15 124.64(16) . . ?
N4 C15 C20 116.81(15) . . ?
N4 C15 C14 107.06(15) . . ?
C14 C15 C20 136.13(15) . . ?
N4 C12 C7 119.50(16) . . ?
N4 C12 C13 107.39(15) . . ?
C13 C12 C7 133.01(17) . . ?
N5 C7 C12 122.68(15) . . ?
N5 C7 C6 107.71(14) . . ?
C6 C7 C12 129.59(15) . . ?
N5 C4 C3 117.97(15) . . ?
N5 C4 C5 108.22(14) . . ?
C5 C4 C3 133.71(16) . . ?
O3 C3 C4 112.58(14) . . ?
O4 C3 O3 123.74(15) . . ?
O4 C3 C4 123.67(15) . . ?
O3 C2 H2A 110.3 . . ?
O3 C2 H2B 110.3 . . ?
O3 C2 C1 107.23(15) . . ?
H2A C2 H2B 108.5 . . ?
C1 C2 H2A 110.3 . . ?
C1 C2 H2B 110.3 . . ?
C2 C1 H1A 109.5 . . ?
C2 C1 H1B 109.5 . . ?
C2 C1 H1C 109.5 . . ?
H1A C1 H1B 109.5 . . ?
H1A C1 H1C 109.5 . . ?
H1B C1 H1C 109.5 . . ?
C4 C5 C8 127.71(15) . . ?
C4 C5 C6 106.59(15) . . ?
C6 C5 C8 125.69(16) . . ?
C5 C8 H8A 108.9 . . ?
C5 C8 H8B 108.9 . . ?
C5 C8 C9 113.34(16) . . ?
H8A C8 H8B 107.7 . . ?
C9 C8 H8A 108.9 . . ?
C9 C8 H8B 108.9 . . ?
C8 C9 H9A 109.5 . . ?
C8 C9 H9B 109.5 . . ?
C8 C9 H9C 109.5 . . ?
H9A C9 H9B 109.5 . . ?
H9A C9 H9C 109.5 . . ?
H9B C9 H9C 109.5 . . ?
C7 C6 C5 107.66(15) . . ?
C7 C6 C10 126.05(15) . . ?
C5 C6 C10 126.28(17) . . ?
C25 C26 C29 128.50(15) . . ?
C25 C26 C27 107.07(14) . . ?
C27 C26 C29 124.43(16) . . ?
C26 C29 H29A 108.6 . . ?
C26 C29 H29B 108.6 . . ?
C26 C29 C30 114.49(14) . . ?
H29A C29 H29B 107.6 . . ?
C30 C29 H29A 108.6 . . ?
C30 C29 H29B 108.6 . . ?
C29 C30 H30A 109.5 . . ?
C29 C30 H30B 109.5 . . ?
C29 C30 H30C 109.5 . . ?
H30A C30 H30B 109.5 . . ?
H30A C30 H30C 109.5 . . ?
H30B C30 H30C 109.5 . . ?
C28 C27 C26 107.38(15) . . ?
C28 C27 C31 124.58(15) . . ?
C26 C27 C31 127.85(16) . . ?
C27 C31 H31A 109.1 . . ?
C27 C31 H31B 109.1 . . ?
C27 C31 C32 112.61(15) . . ?
H31A C31 H31B 107.8 . . ?
C32 C31 H31A 109.1 . . ?
C32 C31 H31B 109.1 . . ?
C31 C32 H32A 109.5 . . ?
C31 C32 H32B 109.5 . . ?
C31 C32 H32C 109.5 . . ?
H32A C32 H32B 109.5 . . ?
H32A C32 H32C 109.5 . . ?
H32B C32 H32C 109.5 . . ?
C33 C34 C37 124.9(3) . . ?
C33 C34 C35 106.8(3) . . ?
C35 C34 C37 127.7(4) . . ?
C34 C37 H37A 108.8 . . ?
C34 C37 H37B 108.8 . . ?
C34 C37 C38 114.0(4) . . ?
H37A C37 H37B 107.7 . . ?
C38 C37 H37A 108.8 . . ?
C38 C37 H37B 108.8 . . ?
H38A C38A H38B 109.5 . . ?
H38A C38A H38C 109.5 . . ?
H38B C38A H38C 109.5 . . ?
C37A C38A H38A 109.5 . . ?
C37A C38A H38B 109.5 . . ?
C37A C38A H38C 109.5 . . ?
C37 C38 H38D 109.5 . . ?
C37 C38 H38E 109.5 . . ?
C37 C38 H38F 109.5 . . ?
H38D C38 H38E 109.5 . . ?
H38D C38 H38F 109.5 . . ?
H38E C38 H38F 109.5 . . ?
C38A C37A H37C 108.7 . . ?
C38A C37A H37D 108.7 . . ?
H37C C37A H37D 107.6 . . ?
C34A C37A C38A 114.4(3) . . ?
C34A C37A H37C 108.7 . . ?
C34A C37A H37D 108.7 . . ?
C36 C35A C39A 128.1(4) . . ?
C34A C35A C36 105.8(3) . . ?
C34A C35A C39A 126.1(4) . . ?
C35A C39A H39A 108.7 . . ?
C35A C39A H39B 108.7 . . ?
C35A C39A C40A 114.1(3) . . ?
H39A C39A H39B 107.6 . . ?
C40A C39A H39A 108.7 . . ?
C40A C39A H39B 108.7 . . ?
C39A C40A H40A 109.5 . . ?
C39A C40A H40B 109.5 . . ?
C39A C40A H40C 109.5 . . ?
H40A C40A H40B 109.5 . . ?
H40A C40A H40C 109.5 . . ?
H40B C40A H40C 109.5 . . ?
C24 C23 H23 120.9 . . ?
C22 C23 C24 118.23(16) . . ?
C22 C23 H23 120.9 . . ?
C23 C22 H22 119.7 . . ?
C21 C22 C23 120.66(15) . . ?
C21 C22 H22 119.7 . . ?
C20 C21 H21 120.8 . . ?
C22 C21 C20 118.49(16) . . ?
C22 C21 H21 120.8 . . ?
C15 C14 C18 128.69(16) . . ?
C15 C14 C13 107.15(15) . . ?
C13 C14 C18 124.13(17) . . ?
C14 C18 H18A 108.7 . . ?
C14 C18 H18B 108.7 . . ?
C14 C18 C19 114.07(15) . . ?
H18A C18 H18B 107.6 . . ?
C19 C18 H18A 108.7 . . ?
C19 C18 H18B 108.7 . . ?
C18 C19 H19A 109.5 . . ?
C18 C19 H19B 109.5 . . ?
C18 C19 H19C 109.5 . . ?
H19A C19 H19B 109.5 . . ?
H19A C19 H19C 109.5 . . ?
H19B C19 H19C 109.5 . . ?
C12 C13 C14 107.41(16) . . ?
C12 C13 C16 125.34(16) . . ?
C14 C13 C16 127.04(17) . . ?
C13 C16 H16A 108.9 . . ?
C13 C16 H16B 108.9 . . ?
H16A C16 H16B 107.7 . . ?
C17 C16 C13 113.44(18) . . ?
C17 C16 H16A 108.9 . . ?
C17 C16 H16B 108.9 . . ?
C16 C17 H17A 109.5 . . ?
C16 C17 H17B 109.5 . . ?
C16 C17 H17C 109.5 . . ?
H17A C17 H17B 109.5 . . ?
H17A C17 H17C 109.5 . . ?
H17B C17 H17C 109.5 . . ?
C6 C10 H10A 108.9 . . ?
C6 C10 H10B 108.9 . . ?
C6 C10 C11 113.17(16) . . ?
H10A C10 H10B 107.8 . . ?
C11 C10 H10A 108.9 . . ?
C11 C10 H10B 108.9 . . ?
C10 C11 H11A 109.5 . . ?
C10 C11 H11B 109.5 . . ?
C10 C11 H11C 109.5 . . ?
H11A C11 H11B 109.5 . . ?
H11A C11 H11C 109.5 . . ?
H11B C11 H11C 109.5 . . ?
Cl1 C43 H43A 109.9 . . ?
Cl1 C43 H43B 109.9 . . ?
C43 C43 Cl1 109.08(17) 2_666 . ?
C43 C43 H43A 109.9 2_666 . ?
C43 C43 H43B 109.9 2_666 . ?
H43A C43 H43B 108.3 . . ?
C33 C34A C37A 125.7(3) . . ?
C35A C34A C33 106.8(3) . . ?
C35A C34A C37A 127.2(3) . . ?
C36 C35 C34 107.9(4) . . ?
C36 C35 C39 125.1(4) . . ?
C34 C35 C39 126.8(4) . . ?
C35 C39 H39C 109.1 . . ?
C35 C39 H39D 109.1 . . ?
H39C C39 H39D 107.9 . . ?
C40 C39 C35 112.4(4) . . ?
C40 C39 H39C 109.1 . . ?
C40 C39 H39D 109.1 . . ?
C39 C40 H40D 109.5 . . ?
C39 C40 H40E 109.5 . . ?
C39 C40 H40F 109.5 . . ?
H40D C40 H40E 109.5 . . ?
H40D C40 H40F 109.5 . . ?
H40E C40 H40F 109.5 . . ?
H1SA C1S H1SB 109.5 . . ?
H1SA C1S H1SC 109.5 . . ?
H1SB C1S H1SC 109.5 . . ?
C3S C1S H1SA 109.5 . . ?
C3S C1S H1SB 109.5 . . ?
C3S C1S H1SC 109.5 . . ?
C2S C3S H3SA 109.0 . . ?
C2S C3S H3SB 109.0 . . ?
C1S C3S C2S 113.1(3) . . ?
C1S C3S H3SA 109.0 . . ?
C1S C3S H3SB 109.0 . . ?
H3SA C3S H3SB 107.8 . . ?

loop_
_geom_bond_atom_site_label_1
_geom_bond_atom_site_label_2
_geom_bond_distance
_geom_bond_site_symmetry_2
_geom_bond_publ_flag
Cl1 C43 1.7977(18) . ?
Cl1S C2S 1.785(2) . ?
O2 C42 1.457(2) . ?
O2 C41 1.330(2) . ?
O3 C3 1.340(2) . ?
O3 C2 1.4574(19) . ?
O4 C3 1.218(2) . ?
N1 H1 0.8800 . ?
N1 C36 1.3676(19) . ?
N1 C33 1.346(2) . ?
N2 H2 0.8800 . ?
N2 C28 1.366(2) . ?
N2 C25 1.3730(19) . ?
N3 C24 1.351(2) . ?
N3 C20 1.350(2) . ?
N4 H4 0.8800 . ?
N4 C15 1.371(2) . ?
N4 C12 1.367(2) . ?
N5 H5 0.8800 . ?
N5 C7 1.362(2) . ?
N5 C4 1.373(2) . ?
C2S C2S 1.503(4) 2_756 ?
C2S H2SA 0.9900 . ?
C2S H2SB 0.9900 . ?
C2S H2SC 0.9900 . ?
C2S H2SD 0.9900 . ?
C2S C3S 1.535(5) . ?
C45 H45A 0.9800 . ?
C45 H45B 0.9800 . ?
C45 H45C 0.9800 . ?
C45 C42 1.498(3) . ?
C42 H42A 0.9900 . ?
C42 H42B 0.9900 . ?
C41 C36 1.444(2) . ?
C41 O37A 1.191(3) . ?
C41 O37 1.301(4) . ?
C36 C35A 1.440(5) . ?
C36 C35 1.361(6) . ?
C33 C28 1.467(2) . ?
C33 C34 1.399(4) . ?
C33 C34A 1.450(4) . ?
C28 C27 1.386(2) . ?
C25 C24 1.462(2) . ?
C25 C26 1.391(2) . ?
C24 C23 1.400(2) . ?
C20 C15 1.464(2) . ?
C20 C21 1.397(2) . ?
C15 C14 1.396(3) . ?
C12 C7 1.464(2) . ?
C12 C13 1.388(3) . ?
C7 C6 1.396(3) . ?
C4 C3 1.458(2) . ?
C4 C5 1.393(2) . ?
C2 H2A 0.9900 . ?
C2 H2B 0.9900 . ?
C2 C1 1.493(3) . ?
C1 H1A 0.9800 . ?
C1 H1B 0.9800 . ?
C1 H1C 0.9800 . ?
C5 C8 1.510(3) . ?
C5 C6 1.417(2) . ?
C8 H8A 0.9900 . ?
C8 H8B 0.9900 . ?
C8 C9 1.522(3) . ?
C9 H9A 0.9800 . ?
C9 H9B 0.9800 . ?
C9 H9C 0.9800 . ?
C6 C10 1.507(2) . ?
C26 C29 1.506(2) . ?
C26 C27 1.430(2) . ?
C29 H29A 0.9900 . ?
C29 H29B 0.9900 . ?
C29 C30 1.532(2) . ?
C30 H30A 0.9800 . ?
C30 H30B 0.9800 . ?
C30 H30C 0.9800 . ?
C27 C31 1.500(3) . ?
C31 H31A 0.9900 . ?
C31 H31B 0.9900 . ?
C31 C32 1.530(3) . ?
C32 H32A 0.9800 . ?
C32 H32B 0.9800 . ?
C32 H32C 0.9800 . ?
C34 C37 1.508(5) . ?
C34 C35 1.406(7) . ?
C37 H37A 0.9900 . ?
C37 H37B 0.9900 . ?
C37 C38 1.519(5) . ?
C38A H38A 0.9800 . ?
C38A H38B 0.9800 . ?
C38A H38C 0.9800 . ?
C38A C37A 1.512(5) . ?
C38 H38D 0.9800 . ?
C38 H38E 0.9800 . ?
C38 H38F 0.9800 . ?
C37A H37C 0.9900 . ?
C37A H37D 0.9900 . ?
C37A C34A 1.504(4) . ?
C35A C39A 1.504(6) . ?
C35A C34A 1.415(6) . ?
C39A H39A 0.9900 . ?
C39A H39B 0.9900 . ?
C39A C40A 1.520(6) . ?
C40A H40A 0.9800 . ?
C40A H40B 0.9800 . ?
C40A H40C 0.9800 . ?
C23 H23 0.9500 . ?
C23 C22 1.384(3) . ?
C22 H22 0.9500 . ?
C22 C21 1.384(3) . ?
C21 H21 0.9500 . ?
C14 C18 1.508(2) . ?
C14 C13 1.429(2) . ?
C18 H18A 0.9900 . ?
C18 H18B 0.9900 . ?
C18 C19 1.522(3) . ?
C19 H19A 0.9800 . ?
C19 H19B 0.9800 . ?
C19 H19C 0.9800 . ?
C13 C16 1.504(3) . ?
C16 H16A 0.9900 . ?
C16 H16B 0.9900 . ?
C16 C17 1.500(3) . ?
C17 H17A 0.9800 . ?
C17 H17B 0.9800 . ?
C17 H17C 0.9800 . ?
C10 H10A 0.9900 . ?
C10 H10B 0.9900 . ?
C10 C11 1.528(3) . ?
C11 H11A 0.9800 . ?
C11 H11B 0.9800 . ?
C11 H11C 0.9800 . ?
C43 C43 1.478(4) 2_666 ?
C43 H43A 0.9900 . ?
C43 H43B 0.9900 . ?
C35 C39 1.519(6) . ?
C39 H39C 0.9900 . ?
C39 H39D 0.9900 . ?
C39 C40 1.517(6) . ?
C40 H40D 0.9800 . ?
C40 H40E 0.9800 . ?
C40 H40F 0.9800 . ?
C1S H1SA 0.9800 . ?
C1S H1SB 0.9800 . ?
C1S H1SC 0.9800 . ?
C1S C3S 1.513(6) . ?
C3S H3SA 0.9900 . ?
C3S H3SB 0.9900 . ?

loop_
_geom_hbond_atom_site_label_D
_geom_hbond_atom_site_label_H
_geom_hbond_atom_site_label_A
_geom_hbond_distance_DH
_geom_hbond_distance_HA
_geom_hbond_distance_DA
_geom_hbond_angle_DHA
_geom_hbond_site_symmetry_A
_geom_hbond_publ_flag
N1 H1 O4 0.88 2.06 2.8758(17) 153.3 2_666 yes
N5 H5 O37A 0.88 2.05 2.818(4) 144.8 2_666 yes
N5 H5 O37 0.88 2.17 2.788(4) 127.0 2_666 yes
C40 H40F O2 0.98 2.54 3.177(4) 122.5 . yes

loop_
_geom_torsion_atom_site_label_1
_geom_torsion_atom_site_label_2
_geom_torsion_atom_site_label_3
_geom_torsion_atom_site_label_4
_geom_torsion
_geom_torsion_site_symmetry_1
_geom_torsion_site_symmetry_2
_geom_torsion_site_symmetry_3
_geom_torsion_site_symmetry_4
_geom_torsion_publ_flag
O2 C41 C36 N1 177.56(15) . . . . ?
O2 C41 C36 C35A -13.7(4) . . . . ?
O2 C41 C36 C35 17.5(4) . . . . ?
N1 C36 C35A C39A 177.7(4) . . . . ?
N1 C36 C35A C34A -2.3(4) . . . . ?
N1 C36 C35 C34 3.6(4) . . . . ?
N1 C36 C35 C39 178.8(4) . . . . ?
N1 C33 C28 N2 75.3(2) . . . . ?
N1 C33 C28 C27 -105.0(2) . . . . ?
N1 C33 C34 C37 174.2(4) . . . . ?
N1 C33 C34 C35 -14.1(4) . . . . ?
N1 C33 C34A C37A -173.0(3) . . . . ?
N1 C33 C34A C35A 12.5(4) . . . . ?
N2 C28 C27 C26 0.51(17) . . . . ?
N2 C28 C27 C31 -174.94(15) . . . . ?
N2 C25 C24 N3 -4.38(19) . . . . ?
N2 C25 C24 C23 174.61(14) . . . . ?
N2 C25 C26 C29 179.73(15) . . . . ?
N2 C25 C26 C27 -0.42(17) . . . . ?
N3 C24 C23 C22 -0.1(2) . . . . ?
N3 C20 C15 N4 -0.4(2) . . . . ?
N3 C20 C15 C14 -179.57(17) . . . . ?
N3 C20 C21 C22 -0.4(2) . . . . ?
N4 C15 C14 C18 176.96(15) . . . . ?
N4 C15 C14 C13 -1.18(18) . . . . ?
N4 C12 C7 N5 -129.95(18) . . . . ?
N4 C12 C7 C6 48.3(3) . . . . ?
N4 C12 C13 C14 0.08(19) . . . . ?
N4 C12 C13 C16 -174.92(16) . . . . ?
N5 C7 C6 C5 0.5(2) . . . . ?
N5 C7 C6 C10 179.48(18) . . . . ?
N5 C4 C3 O3 176.14(14) . . . . ?
N5 C4 C3 O4 -2.6(3) . . . . ?
N5 C4 C5 C8 -179.89(18) . . . . ?
N5 C4 C5 C6 -0.8(2) . . . . ?
C2S C2S C3S C1S -178.6(3) 2_756 . . . ?
C42 O2 C41 C36 179.93(15) . . . . ?
C42 O2 C41 O37A -16.5(3) . . . . ?
C42 O2 C41 O37 19.2(3) . . . . ?
C41 O2 C42 C45 -81.3(2) . . . . ?
C41 C36 C35A C39A 8.1(6) . . . . ?
C41 C36 C35A C34A -171.9(3) . . . . ?
C41 C36 C35 C34 165.4(3) . . . . ?
C41 C36 C35 C39 -19.4(7) . . . . ?
C36 N1 C33 C28 -178.05(17) . . . . ?
C36 N1 C33 C34 17.0(3) . . . . ?
C36 N1 C33 C34A -14.3(3) . . . . ?
C36 C35A C39A C40A -82.9(5) . . . . ?
C36 C35A C34A C33 -6.0(4) . . . . ?
C36 C35A C34A C37A 179.5(4) . . . . ?
C36 C35 C39 C40 -68.3(6) . . . . ?
C33 N1 C36 C41 -177.97(16) . . . . ?
C33 N1 C36 C35A 10.6(3) . . . . ?
C33 N1 C36 C35 -13.1(3) . . . . ?
C33 C28 C27 C26 -179.17(16) . . . . ?
C33 C28 C27 C31 5.4(3) . . . . ?
C33 C34 C37 C38 95.2(5) . . . . ?
C33 C34 C35 C36 6.5(5) . . . . ?
C33 C34 C35 C39 -168.6(5) . . . . ?
C28 N2 C25 C24 -177.71(13) . . . . ?
C28 N2 C25 C26 0.76(17) . . . . ?
C28 C33 C34 C37 10.9(6) . . . . ?
C28 C33 C34 C35 -177.4(3) . . . . ?
C28 C33 C34A C37A -10.7(5) . . . . ?
C28 C33 C34A C35A 174.8(3) . . . . ?
C28 C27 C31 C32 96.2(2) . . . . ?
C25 N2 C28 C33 178.93(14) . . . . ?
C25 N2 C28 C27 -0.80(18) . . . . ?
C25 C24 C23 C22 -179.02(15) . . . . ?
C25 C26 C29 C30 -74.2(2) . . . . ?
C25 C26 C27 C28 -0.06(17) . . . . ?
C25 C26 C27 C31 175.20(16) . . . . ?
C24 N3 C20 C15 -179.26(13) . . . . ?
C24 N3 C20 C21 0.7(2) . . . . ?
C24 C25 C26 C29 -2.2(3) . . . . ?
C24 C25 C26 C27 177.62(17) . . . . ?
C24 C23 C22 C21 0.4(2) . . . . ?
C20 N3 C24 C25 178.58(13) . . . . ?
C20 N3 C24 C23 -0.4(2) . . . . ?
C20 C15 C14 C18 -3.8(3) . . . . ?
C20 C15 C14 C13 178.04(17) . . . . ?
C15 N4 C12 C7 -177.65(14) . . . . ?
C15 N4 C12 C13 -0.85(19) . . . . ?
C15 C20 C21 C22 179.55(15) . . . . ?
C15 C14 C18 C19 88.5(2) . . . . ?
C15 C14 C13 C12 0.69(18) . . . . ?
C15 C14 C13 C16 175.58(17) . . . . ?
C12 N4 C15 C20 -178.12(13) . . . . ?
C12 N4 C15 C14 1.28(18) . . . . ?
C12 C7 C6 C5 -178.00(18) . . . . ?
C12 C7 C6 C10 1.0(3) . . . . ?
C12 C13 C16 C17 81.2(3) . . . . ?
C7 N5 C4 C3 -175.75(15) . . . . ?
C7 N5 C4 C5 1.1(2) . . . . ?
C7 C12 C13 C14 176.27(17) . . . . ?
C7 C12 C13 C16 1.3(3) . . . . ?
C7 C6 C10 C11 -103.6(2) . . . . ?
C4 N5 C7 C12 177.61(16) . . . . ?
C4 N5 C7 C6 -1.0(2) . . . . ?
C4 C5 C8 C9 78.5(2) . . . . ?
C4 C5 C6 C7 0.2(2) . . . . ?
C4 C5 C6 C10 -178.79(18) . . . . ?
C3 O3 C2 C1 148.18(16) . . . . ?
C3 C4 C5 C8 -3.7(3) . . . . ?
C3 C4 C5 C6 175.38(18) . . . . ?
C2 O3 C3 O4 6.7(2) . . . . ?
C2 O3 C3 C4 -172.11(14) . . . . ?
C5 C4 C3 O3 0.2(3) . . . . ?
C5 C4 C3 O4 -178.52(18) . . . . ?
C5 C6 C10 C11 75.2(2) . . . . ?
C8 C5 C6 C7 179.31(18) . . . . ?
C8 C5 C6 C10 0.3(3) . . . . ?
C6 C5 C8 C9 -100.4(2) . . . . ?
C26 C25 C24 N3 177.72(17) . . . . ?
C26 C25 C24 C23 -3.3(3) . . . . ?
C26 C27 C31 C32 -78.3(2) . . . . ?
C29 C26 C27 C28 179.81(15) . . . . ?
C29 C26 C27 C31 -4.9(3) . . . . ?
C27 C26 C29 C30 105.99(19) . . . . ?
C34 C33 C28 N2 -123.8(3) . . . . ?
C34 C33 C28 C27 55.8(4) . . . . ?
C34 C35 C39 C40 106.0(5) . . . . ?
C37 C34 C35 C36 177.9(4) . . . . ?
C37 C34 C35 C39 2.8(8) . . . . ?
C38A C37A C34A C33 -85.4(4) . . . . ?
C38A C37A C34A C35A 88.1(5) . . . . ?
C39A C35A C34A C33 173.9(4) . . . . ?
C39A C35A C34A C37A -0.6(7) . . . . ?
O37A C41 C36 N1 14.8(4) . . . . ?
O37A C41 C36 C35 -145.3(4) . . . . ?
C23 C22 C21 C20 -0.1(2) . . . . ?
C21 C20 C15 N4 179.63(15) . . . . ?
C21 C20 C15 C14 0.5(3) . . . . ?
C14 C13 C16 C17 -92.8(3) . . . . ?
C18 C14 C13 C12 -177.56(15) . . . . ?
C18 C14 C13 C16 -2.7(3) . . . . ?
C13 C12 C7 N5 54.2(3) . . . . ?
C13 C12 C7 C6 -127.5(2) . . . . ?
C13 C14 C18 C19 -93.6(2) . . . . ?
O37 C41 C36 N1 -20.9(3) . . . . ?
O37 C41 C36 C35A 147.9(4) . . . . ?
C34A C33 C28 N2 -84.6(3) . . . . ?
C34A C33 C28 C27 95.0(3) . . . . ?
C34A C35A C39A C40A 97.1(5) . . . . ?
C35 C34 C37 C38 -74.7(6) . . . . ?
